data_7011822
loop_
_publ_author_name
'Adams, Harry'
'Guio, Laurence V. Y.'
'Morris, Michael J.'
'Spey, Sharon E.'

_publ_section_title
;
 Alkyne scission in cobalt--molybdenum clusters: synthesis and
 structures of hexa- and heptanuclear alkylidyne clusters with unusual
 architectures
;
_journal_issue 14
_journal_name_full 'Journal of the Chemical Society, Dalton Transactions'
_journal_page_first 2907
_journal_paper_doi 10.1039/b204326m
_journal_year 2002
_chemical_formula_sum 'C15 H8 Co2 Mo O8'
_chemical_formula_weight 530.01
_chemical_name_systematic
; 
? 
;
_space_group_IT_number 2
_symmetry_cell_setting triclinic
_symmetry_space_group_name_Hall '-P 1'
_symmetry_space_group_name_H-M 'P -1'
_atom_sites_solution_hydrogens geom
_atom_sites_solution_primary direct
_atom_sites_solution_secondary difmap
_audit_creation_method SHELXL-97
_cell_angle_alpha 102.893(4)
_cell_angle_beta 92.936(4)
_cell_angle_gamma 108.181(4)
_cell_formula_units_Z 2
_cell_length_a 7.9482(16)
_cell_length_b 8.1591(17)
_cell_length_c 14.264(3)
_cell_measurement_reflns_used 49
_cell_measurement_temperature 150(2)
_cell_volume 849.4(3)
_computing_cell_refinement 'Bruker SMART'
_computing_data_collection 'Bruker SMART'
_computing_data_reduction 'Bruker SHELXTL'
_computing_molecular_graphics 'Bruker SHELXTL'
_computing_publication_material 'Bruker SHELXTL'
_computing_structure_refinement 'SHELXL-97 (Sheldrick, 1997)'
_computing_structure_solution 'SHELXS-97 (Sheldrick, 1990)'
_diffrn_ambient_temperature 150(2)
_diffrn_measured_fraction_theta_full 0.910
_diffrn_measured_fraction_theta_max 0.910
_diffrn_measurement_device_type 'CCD area detector'
_diffrn_measurement_method 'phi and omega scans'
_diffrn_radiation_monochromator graphite
_diffrn_radiation_source 'fine-focus sealed tube'
_diffrn_radiation_type MoK\a
_diffrn_radiation_wavelength 0.71073
_diffrn_reflns_av_R_equivalents 0.0526
_diffrn_reflns_av_sigmaI/netI 0.0819
_diffrn_reflns_limit_h_max 10
_diffrn_reflns_limit_h_min -10
_diffrn_reflns_limit_k_max 9
_diffrn_reflns_limit_k_min -10
_diffrn_reflns_limit_l_max 15
_diffrn_reflns_limit_l_min -19
_diffrn_reflns_number 5414
_diffrn_reflns_theta_full 28.29
_diffrn_reflns_theta_max 28.29
_diffrn_reflns_theta_min 2.72
_exptl_absorpt_coefficient_mu 2.698
_exptl_absorpt_correction_T_max 0.8769
_exptl_absorpt_correction_T_min 0.5519
_exptl_absorpt_correction_type empirical
_exptl_crystal_colour black
_exptl_crystal_density_diffrn 2.072
_exptl_crystal_density_method 'not measured'
_exptl_crystal_description block
_exptl_crystal_F_000 516
_exptl_crystal_size_max 0.25
_exptl_crystal_size_mid 0.16
_exptl_crystal_size_min 0.05
_refine_diff_density_max 1.428
_refine_diff_density_min -0.895
_refine_diff_density_rms 0.174
_refine_ls_extinction_method none
_refine_ls_goodness_of_fit_ref 0.952
_refine_ls_hydrogen_treatment mixed
_refine_ls_matrix_type full
_refine_ls_number_parameters 235
_refine_ls_number_reflns 3843
_refine_ls_number_restraints 0
_refine_ls_restrained_S_all 0.952
_refine_ls_R_factor_all 0.0670
_refine_ls_R_factor_gt 0.0465
_refine_ls_shift/su_max 0.000
_refine_ls_shift/su_mean 0.000
_refine_ls_structure_factor_coef Fsqd
_refine_ls_weighting_details 'calc w=1/[\s^2^(Fo^2^)+(0.0506P)^2^+0.0000P] where P=(Fo^2^+2Fc^2^)/3'
_refine_ls_weighting_scheme calc
_refine_ls_wR_factor_gt 0.1015
_refine_ls_wR_factor_ref 0.1079
_reflns_number_gt 2920
_reflns_number_total 3843
_reflns_threshold_expression >2sigma(I)
_cod_data_source_file b204326m.txt
_cod_data_source_block ims46m
_cod_depositor_comments
;
The following automatic conversions were performed:
'_symmetry_cell_setting' value 'Triclinic' changed to 'triclinic'
according to '/home/saulius/struct/CIF-dictionaries/cif_core.dic'
dictionary named 'cif_core.dic' version 2.4.1 from 2010-06-29.

Automatic conversion script
Id: cif_fix_enum 1527 2010-12-29 10:47:43Z saulius 
;
_cod_original_cell_volume 849.3(3)
_cod_original_sg_symbol_H-M P-1
_cod_database_code 7011822

loop_
_symmetry_equiv_pos_as_xyz
'x, y, z'
'-x, -y, -z'

loop_
_atom_site_label
_atom_site_type_symbol
_atom_site_fract_x
_atom_site_fract_y
_atom_site_fract_z
_atom_site_U_iso_or_equiv
_atom_site_adp_type
_atom_site_occupancy
_atom_site_symmetry_multiplicity
_atom_site_calc_flag
_atom_site_refinement_flags
_atom_site_disorder_assembly
_atom_site_disorder_group
Mo1 Mo 0.12586(5) 0.23003(5) 0.29505(3) 0.01818(12) Uani 1 1 d . . .
Co1 Co 0.31700(8) 0.16543(9) 0.15345(4) 0.02051(16) Uani 1 1 d . . .
Co2 Co 0.46026(8) 0.44065(9) 0.28477(4) 0.02147(17) Uani 1 1 d . . .
O1 O 0.0493(5) 0.5817(5) 0.3824(3) 0.0396(10) Uani 1 1 d . . .
O2 O -0.1839(5) 0.1761(6) 0.1358(3) 0.0382(10) Uani 1 1 d . . .
O3 O 0.5252(5) -0.0231(5) 0.2354(3) 0.0361(9) Uani 1 1 d . . .
O4 O 0.0074(5) -0.1477(5) 0.0640(3) 0.0395(10) Uani 1 1 d . . .
O5 O 0.4587(6) 0.2502(6) -0.0223(3) 0.0539(12) Uani 1 1 d . . .
O6 O 0.7446(5) 0.5554(6) 0.1667(3) 0.0487(11) Uani 1 1 d . . .
O7 O 0.4679(5) 0.7930(5) 0.3909(3) 0.0392(10) Uani 1 1 d . . .
O8 O 0.6440(5) 0.3361(6) 0.4335(3) 0.0416(10) Uani 1 1 d . . .
C15 C 0.1970(7) 0.4886(7) 0.1383(3) 0.0280(11) Uani 1 1 d . . .
H15A H 0.2925 0.5276 0.0992 0.042 Uiso 1 1 calc R . .
H15B H 0.1838 0.5930 0.1828 0.042 Uiso 1 1 calc R . .
H15C H 0.0845 0.4217 0.0955 0.042 Uiso 1 1 calc R . .
C1 C 0.0831(7) 0.4565(7) 0.3507(3) 0.0253(11) Uani 1 1 d . . .
C2 C -0.0710(6) 0.1943(7) 0.1939(4) 0.0260(11) Uani 1 1 d . . .
C3 C 0.4472(7) 0.0500(7) 0.2015(3) 0.0278(11) Uani 1 1 d . . .
C4 C 0.1276(7) -0.0239(7) 0.0982(3) 0.0280(11) Uani 1 1 d . . .
C5 C 0.4069(7) 0.2195(7) 0.0465(4) 0.0320(12) Uani 1 1 d . . .
C6 C 0.6329(7) 0.5098(7) 0.2117(4) 0.0305(12) Uani 1 1 d . . .
C7 C 0.4619(7) 0.6548(7) 0.3497(3) 0.0267(11) Uani 1 1 d . . .
C8 C 0.5671(7) 0.3715(7) 0.3753(4) 0.0303(12) Uani 1 1 d . . .
C9 C 0.2429(6) 0.3715(7) 0.1954(3) 0.0237(10) Uani 1 1 d . . .
C10 C 0.2167(7) 0.0766(7) 0.4006(4) 0.0303(12) Uani 1 1 d . . .
H10A H 0.3426 0.0857 0.4203 0.036 Uiso 1 1 calc R . .
C11 C 0.1238(7) 0.1840(7) 0.4499(3) 0.0307(12) Uani 1 1 d . . .
H11A H 0.1705 0.2786 0.5120 0.037 Uiso 1 1 calc R . .
C12 C -0.0556(7) 0.1175(8) 0.4030(4) 0.0356(14) Uani 1 1 d . . .
H12A H -0.1570 0.1558 0.4268 0.043 Uiso 1 1 calc R . .
C13 C -0.0688(7) -0.0277(7) 0.3257(4) 0.0331(12) Uani 1 1 d . . .
H13A H -0.1816 -0.1083 0.2833 0.040 Uiso 1 1 calc R . .
C14 C 0.0982(7) -0.0538(7) 0.3242(3) 0.0287(11) Uani 1 1 d . . .
H14A H 0.1249 -0.1534 0.2796 0.034 Uiso 1 1 calc R . .

loop_
_atom_site_aniso_label
_atom_site_aniso_U_11
_atom_site_aniso_U_22
_atom_site_aniso_U_33
_atom_site_aniso_U_23
_atom_site_aniso_U_13
_atom_site_aniso_U_12
Mo1 0.0212(2) 0.0202(2) 0.0169(2) 0.00505(15) 0.00844(15) 0.01092(16)
Co1 0.0234(3) 0.0240(4) 0.0162(3) 0.0035(3) 0.0084(2) 0.0109(3)
Co2 0.0215(3) 0.0242(4) 0.0189(3) 0.0045(3) 0.0054(2) 0.0080(3)
O1 0.055(3) 0.031(2) 0.043(2) 0.0072(18) 0.0201(19) 0.027(2)
O2 0.023(2) 0.058(3) 0.034(2) 0.0154(19) 0.0028(16) 0.0123(18)
O3 0.038(2) 0.046(3) 0.038(2) 0.0181(19) 0.0149(17) 0.0267(19)
O4 0.042(2) 0.038(2) 0.030(2) 0.0016(18) 0.0033(17) 0.0050(19)
O5 0.068(3) 0.059(3) 0.030(2) 0.012(2) 0.029(2) 0.012(2)
O6 0.044(2) 0.048(3) 0.048(3) 0.009(2) 0.027(2) 0.005(2)
O7 0.059(3) 0.026(2) 0.031(2) 0.0027(17) 0.0076(18) 0.0152(19)
O8 0.041(2) 0.054(3) 0.033(2) 0.0133(19) -0.0013(18) 0.019(2)
C15 0.030(3) 0.032(3) 0.024(3) 0.010(2) 0.006(2) 0.012(2)
C1 0.032(3) 0.026(3) 0.022(2) 0.010(2) 0.009(2) 0.012(2)
C2 0.022(2) 0.033(3) 0.029(3) 0.010(2) 0.012(2) 0.014(2)
C3 0.032(3) 0.035(3) 0.020(2) 0.005(2) 0.013(2) 0.014(2)
C4 0.033(3) 0.034(3) 0.019(2) 0.004(2) 0.008(2) 0.016(2)
C5 0.039(3) 0.032(3) 0.023(3) 0.000(2) 0.010(2) 0.012(2)
C6 0.033(3) 0.029(3) 0.028(3) 0.003(2) 0.007(2) 0.011(2)
C7 0.030(3) 0.029(3) 0.021(2) 0.010(2) 0.004(2) 0.008(2)
C8 0.028(3) 0.032(3) 0.031(3) 0.007(2) 0.006(2) 0.010(2)
C9 0.028(3) 0.024(3) 0.023(2) 0.008(2) 0.0088(19) 0.011(2)
C10 0.035(3) 0.034(3) 0.035(3) 0.022(2) 0.013(2) 0.020(2)
C11 0.049(3) 0.032(3) 0.015(2) 0.009(2) 0.012(2) 0.015(2)
C12 0.041(3) 0.040(3) 0.046(3) 0.025(3) 0.034(3) 0.028(3)
C13 0.038(3) 0.027(3) 0.034(3) 0.015(2) 0.004(2) 0.006(2)
C14 0.046(3) 0.021(3) 0.024(3) 0.009(2) 0.016(2) 0.015(2)

loop_
_atom_type_symbol
_atom_type_description
_atom_type_scat_dispersion_real
_atom_type_scat_dispersion_imag
_atom_type_scat_source
C C 0.0033 0.0016 'International Tables Vol C Tables 4.2.6.8 and 6.1.1.4'
H H 0.0000 0.0000 'International Tables Vol C Tables 4.2.6.8 and 6.1.1.4'
O O 0.0106 0.0060 'International Tables Vol C Tables 4.2.6.8 and 6.1.1.4'
Co Co 0.3494 0.9721 'International Tables Vol C Tables 4.2.6.8 and 6.1.1.4'
Mo Mo -1.6832 0.6857 'International Tables Vol C Tables 4.2.6.8 and 6.1.1.4'

loop_
_geom_angle_atom_site_label_1
_geom_angle_atom_site_label_2
_geom_angle_atom_site_label_3
_geom_angle
_geom_angle_site_symmetry_1
_geom_angle_site_symmetry_3
_geom_angle_publ_flag
C2 Mo1 C1 84.1(2) . . ?
C2 Mo1 C9 74.08(19) . . ?
C1 Mo1 C9 81.81(19) . . ?
C2 Mo1 C12 95.7(2) . . ?
C1 Mo1 C12 85.4(2) . . ?
C9 Mo1 C12 164.36(19) . . ?
C2 Mo1 C11 131.41(19) . . ?
C1 Mo1 C11 87.13(19) . . ?
C9 Mo1 C11 151.03(19) . . ?
C12 Mo1 C11 35.87(19) . . ?
C2 Mo1 C13 83.7(2) . . ?
C1 Mo1 C13 116.7(2) . . ?
C9 Mo1 C13 149.59(19) . . ?
C12 Mo1 C13 35.08(19) . . ?
C11 Mo1 C13 58.46(19) . . ?
C2 Mo1 C10 140.2(2) . . ?
C1 Mo1 C10 119.43(19) . . ?
C9 Mo1 C10 136.35(18) . . ?
C12 Mo1 C10 58.55(19) . . ?
C11 Mo1 C10 34.92(18) . . ?
C13 Mo1 C10 57.61(19) . . ?
C2 Mo1 C14 107.7(2) . . ?
C1 Mo1 C14 142.17(18) . . ?
C9 Mo1 C14 135.74(18) . . ?
C12 Mo1 C14 58.18(18) . . ?
C11 Mo1 C14 57.79(18) . . ?
C13 Mo1 C14 34.69(18) . . ?
C10 Mo1 C14 34.15(18) . . ?
C2 Mo1 Co1 87.58(14) . . ?
C1 Mo1 Co1 127.57(14) . . ?
C9 Mo1 Co1 46.31(14) . . ?
C12 Mo1 Co1 146.98(14) . . ?
C11 Mo1 Co1 133.07(14) . . ?
C13 Mo1 Co1 113.58(14) . . ?
C10 Mo1 Co1 99.16(13) . . ?
C14 Mo1 Co1 89.47(12) . . ?
C2 Mo1 Co2 119.51(15) . . ?
C1 Mo1 Co2 85.19(15) . . ?
C9 Mo1 Co2 45.48(13) . . ?
C12 Mo1 Co2 142.24(15) . . ?
C11 Mo1 Co2 107.14(14) . . ?
C13 Mo1 Co2 150.80(14) . . ?
C10 Mo1 Co2 95.52(13) . . ?
C14 Mo1 Co2 116.42(13) . . ?
Co1 Mo1 Co2 55.18(2) . . ?
C4 Co1 C5 99.7(2) . . ?
C4 Co1 C3 97.6(2) . . ?
C5 Co1 C3 107.7(2) . . ?
C4 Co1 C9 109.6(2) . . ?
C5 Co1 C9 97.3(2) . . ?
C3 Co1 C9 139.3(2) . . ?
C4 Co1 Co2 150.17(16) . . ?
C5 Co1 Co2 104.39(17) . . ?
C3 Co1 Co2 91.68(16) . . ?
C9 Co1 Co2 50.36(14) . . ?
C4 Co1 Mo1 86.60(16) . . ?
C5 Co1 Mo1 148.23(18) . . ?
C3 Co1 Mo1 102.22(15) . . ?
C9 Co1 Mo1 51.83(14) . . ?
Co2 Co1 Mo1 63.70(2) . . ?
C7 Co2 C6 98.8(2) . . ?
C7 Co2 C8 102.1(2) . . ?
C6 Co2 C8 103.4(2) . . ?
C7 Co2 C9 99.1(2) . . ?
C6 Co2 C9 103.1(2) . . ?
C8 Co2 C9 142.9(2) . . ?
C7 Co2 Co1 149.12(16) . . ?
C6 Co2 Co1 89.11(17) . . ?
C8 Co2 Co1 105.06(18) . . ?
C9 Co2 Co1 50.03(15) . . ?
C7 Co2 Mo1 102.22(16) . . ?
C6 Co2 Mo1 148.38(16) . . ?
C8 Co2 Mo1 95.03(17) . . ?
C9 Co2 Mo1 50.49(14) . . ?
Co1 Co2 Mo1 61.12(2) . . ?
O1 C1 Mo1 176.4(5) . . ?
O2 C2 Mo1 179.0(5) . . ?
O3 C3 Co1 176.9(4) . . ?
O4 C4 Co1 178.3(5) . . ?
O5 C5 Co1 178.0(5) . . ?
O6 C6 Co2 178.8(5) . . ?
O7 C7 Co2 178.1(5) . . ?
O8 C8 Co2 175.9(5) . . ?
C15 C9 Co1 130.1(4) . . ?
C15 C9 Co2 124.7(4) . . ?
Co1 C9 Co2 79.61(19) . . ?
C15 C9 Mo1 136.9(3) . . ?
Co1 C9 Mo1 81.86(19) . . ?
Co2 C9 Mo1 84.03(18) . . ?
C14 C10 C11 108.2(5) . . ?
C14 C10 Mo1 73.4(3) . . ?
C11 C10 Mo1 70.4(3) . . ?
C10 C11 C12 107.8(5) . . ?
C10 C11 Mo1 74.7(3) . . ?
C12 C11 Mo1 71.5(3) . . ?
C13 C12 C11 107.2(5) . . ?
C13 C12 Mo1 73.6(3) . . ?
C11 C12 Mo1 72.6(3) . . ?
C12 C13 C14 108.8(5) . . ?
C12 C13 Mo1 71.4(3) . . ?
C14 C13 Mo1 74.7(3) . . ?
C10 C14 C13 107.9(5) . . ?
C10 C14 Mo1 72.5(3) . . ?
C13 C14 Mo1 70.6(3) . . ?

loop_
_geom_bond_atom_site_label_1
_geom_bond_atom_site_label_2
_geom_bond_distance
_geom_bond_site_symmetry_2
_geom_bond_publ_flag
Mo1 C2 1.977(5) . ?
Mo1 C1 1.981(5) . ?
Mo1 C9 2.102(5) . ?
Mo1 C12 2.308(5) . ?
Mo1 C11 2.322(5) . ?
Mo1 C13 2.336(5) . ?
Mo1 C10 2.377(5) . ?
Mo1 C14 2.389(5) . ?
Mo1 Co1 2.6465(8) . ?
Mo1 Co2 2.7095(9) . ?
Co1 C4 1.777(5) . ?
Co1 C5 1.802(5) . ?
Co1 C3 1.803(6) . ?
Co1 C9 1.933(5) . ?
Co1 Co2 2.4812(10) . ?
Co2 C7 1.781(5) . ?
Co2 C6 1.793(5) . ?
Co2 C8 1.794(6) . ?
Co2 C9 1.942(5) . ?
O1 C1 1.139(6) . ?
O2 C2 1.140(6) . ?
O3 C3 1.141(6) . ?
O4 C4 1.140(6) . ?
O5 C5 1.132(6) . ?
O6 C6 1.139(6) . ?
O7 C7 1.135(6) . ?
O8 C8 1.145(6) . ?
C15 C9 1.498(7) . ?
C10 C14 1.400(7) . ?
C10 C11 1.411(7) . ?
C11 C12 1.426(8) . ?
C12 C13 1.400(8) . ?
C13 C14 1.409(7) . ?

loop_
_geom_torsion_atom_site_label_1
_geom_torsion_atom_site_label_2
_geom_torsion_atom_site_label_3
_geom_torsion_atom_site_label_4
_geom_torsion
_geom_torsion_site_symmetry_1
_geom_torsion_site_symmetry_2
_geom_torsion_site_symmetry_3
_geom_torsion_site_symmetry_4
_geom_torsion_publ_flag
C2 Mo1 Co1 C4 -48.1(2) . . . . ?
C1 Mo1 Co1 C4 -128.8(2) . . . . ?
C9 Mo1 Co1 C4 -118.3(2) . . . . ?
C12 Mo1 Co1 C4 48.6(3) . . . . ?
C11 Mo1 Co1 C4 102.0(3) . . . . ?
C13 Mo1 Co1 C4 33.9(2) . . . . ?
C10 Mo1 Co1 C4 92.4(2) . . . . ?
C14 Mo1 Co1 C4 59.6(2) . . . . ?
Co2 Mo1 Co1 C4 -177.19(17) . . . . ?
C2 Mo1 Co1 C5 54.8(4) . . . . ?
C1 Mo1 Co1 C5 -25.9(4) . . . . ?
C9 Mo1 Co1 C5 -15.3(4) . . . . ?
C12 Mo1 Co1 C5 151.6(4) . . . . ?
C11 Mo1 Co1 C5 -155.1(4) . . . . ?
C13 Mo1 Co1 C5 136.8(4) . . . . ?
C10 Mo1 Co1 C5 -164.6(4) . . . . ?
C14 Mo1 Co1 C5 162.5(3) . . . . ?
Co2 Mo1 Co1 C5 -74.2(3) . . . . ?
C2 Mo1 Co1 C3 -145.2(2) . . . . ?
C1 Mo1 Co1 C3 134.2(2) . . . . ?
C9 Mo1 Co1 C3 144.7(2) . . . . ?
C12 Mo1 Co1 C3 -48.4(3) . . . . ?
C11 Mo1 Co1 C3 4.9(3) . . . . ?
C13 Mo1 Co1 C3 -63.1(2) . . . . ?
C10 Mo1 Co1 C3 -4.6(2) . . . . ?
C14 Mo1 Co1 C3 -37.5(2) . . . . ?
Co2 Mo1 Co1 C3 85.78(17) . . . . ?
C2 Mo1 Co1 C9 70.2(2) . . . . ?
C1 Mo1 Co1 C9 -10.5(2) . . . . ?
C12 Mo1 Co1 C9 166.9(3) . . . . ?
C11 Mo1 Co1 C9 -139.7(3) . . . . ?
C13 Mo1 Co1 C9 152.2(2) . . . . ?
C10 Mo1 Co1 C9 -149.3(2) . . . . ?
C14 Mo1 Co1 C9 177.9(2) . . . . ?
Co2 Mo1 Co1 C9 -58.89(18) . . . . ?
C2 Mo1 Co1 Co2 129.05(15) . . . . ?
C1 Mo1 Co1 Co2 48.39(18) . . . . ?
C9 Mo1 Co1 Co2 58.89(18) . . . . ?
C12 Mo1 Co1 Co2 -134.2(3) . . . . ?
C11 Mo1 Co1 Co2 -80.86(19) . . . . ?
C13 Mo1 Co1 Co2 -148.93(15) . . . . ?
C10 Mo1 Co1 Co2 -90.38(14) . . . . ?
C14 Mo1 Co1 Co2 -123.26(13) . . . . ?
C4 Co1 Co2 C7 -57.5(5) . . . . ?
C5 Co1 Co2 C7 85.3(4) . . . . ?
C3 Co1 Co2 C7 -166.0(4) . . . . ?
C9 Co1 Co2 C7 -2.2(4) . . . . ?
Mo1 Co1 Co2 C7 -63.2(3) . . . . ?
C4 Co1 Co2 C6 -163.2(4) . . . . ?
C5 Co1 Co2 C6 -20.4(3) . . . . ?
C3 Co1 Co2 C6 88.3(2) . . . . ?
C9 Co1 Co2 C6 -107.9(3) . . . . ?
Mo1 Co1 Co2 C6 -168.87(18) . . . . ?
C4 Co1 Co2 C8 93.1(4) . . . . ?
C5 Co1 Co2 C8 -124.1(3) . . . . ?
C3 Co1 Co2 C8 -15.4(2) . . . . ?
C9 Co1 Co2 C8 148.4(3) . . . . ?
Mo1 Co1 Co2 C8 87.44(17) . . . . ?
C4 Co1 Co2 C9 -55.3(4) . . . . ?
C5 Co1 Co2 C9 87.5(3) . . . . ?
C3 Co1 Co2 C9 -163.7(2) . . . . ?
Mo1 Co1 Co2 C9 -60.93(18) . . . . ?
C4 Co1 Co2 Mo1 5.7(3) . . . . ?
C5 Co1 Co2 Mo1 148.46(19) . . . . ?
C3 Co1 Co2 Mo1 -102.81(16) . . . . ?
C9 Co1 Co2 Mo1 60.93(18) . . . . ?
C2 Mo1 Co2 C7 89.0(2) . . . . ?
C1 Mo1 Co2 C7 8.5(2) . . . . ?
C9 Mo1 Co2 C7 91.8(2) . . . . ?
C12 Mo1 Co2 C7 -67.6(3) . . . . ?
C11 Mo1 Co2 C7 -76.9(2) . . . . ?
C13 Mo1 Co2 C7 -132.2(3) . . . . ?
C10 Mo1 Co2 C7 -110.6(2) . . . . ?
C14 Mo1 Co2 C7 -138.9(2) . . . . ?
Co1 Mo1 Co2 C7 152.06(16) . . . . ?
C2 Mo1 Co2 C6 -41.5(4) . . . . ?
C1 Mo1 Co2 C6 -121.9(4) . . . . ?
C9 Mo1 Co2 C6 -38.7(4) . . . . ?
C12 Mo1 Co2 C6 161.9(4) . . . . ?
C11 Mo1 Co2 C6 152.6(4) . . . . ?
C13 Mo1 Co2 C6 97.4(4) . . . . ?
C10 Mo1 Co2 C6 118.9(4) . . . . ?
C14 Mo1 Co2 C6 90.6(4) . . . . ?
Co1 Mo1 Co2 C6 21.6(3) . . . . ?
C2 Mo1 Co2 C8 -167.5(2) . . . . ?
C1 Mo1 Co2 C8 112.1(2) . . . . ?
C9 Mo1 Co2 C8 -164.7(3) . . . . ?
C12 Mo1 Co2 C8 35.9(3) . . . . ?
C11 Mo1 Co2 C8 26.6(2) . . . . ?
C13 Mo1 Co2 C8 -28.7(3) . . . . ?
C10 Mo1 Co2 C8 -7.1(2) . . . . ?
C14 Mo1 Co2 C8 -35.4(2) . . . . ?
Co1 Mo1 Co2 C8 -104.43(18) . . . . ?
C2 Mo1 Co2 C9 -2.8(3) . . . . ?
C1 Mo1 Co2 C9 -83.2(2) . . . . ?
C12 Mo1 Co2 C9 -159.4(3) . . . . ?
C11 Mo1 Co2 C9 -168.7(2) . . . . ?
C13 Mo1 Co2 C9 136.0(3) . . . . ?
C10 Mo1 Co2 C9 157.6(2) . . . . ?
C14 Mo1 Co2 C9 129.3(2) . . . . ?
Co1 Mo1 Co2 C9 60.26(19) . . . . ?
C2 Mo1 Co2 Co1 -63.08(17) . . . . ?
C1 Mo1 Co2 Co1 -143.51(14) . . . . ?
C9 Mo1 Co2 Co1 -60.26(19) . . . . ?
C12 Mo1 Co2 Co1 140.3(2) . . . . ?
C11 Mo1 Co2 Co1 131.00(14) . . . . ?
C13 Mo1 Co2 Co1 75.8(3) . . . . ?
C10 Mo1 Co2 Co1 97.33(13) . . . . ?
C14 Mo1 Co2 Co1 69.01(13) . . . . ?
C2 Mo1 C1 O1 51(7) . . . . ?
C9 Mo1 C1 O1 125(7) . . . . ?
C12 Mo1 C1 O1 -45(7) . . . . ?
C11 Mo1 C1 O1 -81(7) . . . . ?
C13 Mo1 C1 O1 -29(7) . . . . ?
C10 Mo1 C1 O1 -95(7) . . . . ?
C14 Mo1 C1 O1 -61(7) . . . . ?
Co1 Mo1 C1 O1 133(7) . . . . ?
Co2 Mo1 C1 O1 171(7) . . . . ?
C1 Mo1 C2 O2 28(26) . . . . ?
C9 Mo1 C2 O2 -56(26) . . . . ?
C12 Mo1 C2 O2 112(26) . . . . ?
C11 Mo1 C2 O2 108(26) . . . . ?
C13 Mo1 C2 O2 145(26) . . . . ?
C10 Mo1 C2 O2 158(26) . . . . ?
C14 Mo1 C2 O2 171(100) . . . . ?
Co1 Mo1 C2 O2 -101(26) . . . . ?
Co2 Mo1 C2 O2 -54(26) . . . . ?
C4 Co1 C3 O3 -81(9) . . . . ?
C5 Co1 C3 O3 177(9) . . . . ?
C9 Co1 C3 O3 52(9) . . . . ?
Co2 Co1 C3 O3 71(9) . . . . ?
Mo1 Co1 C3 O3 7(9) . . . . ?
C5 Co1 C4 O4 127(17) . . . . ?
C3 Co1 C4 O4 17(17) . . . . ?
C9 Co1 C4 O4 -132(17) . . . . ?
Co2 Co1 C4 O4 -90(17) . . . . ?
Mo1 Co1 C4 O4 -85(17) . . . . ?
C4 Co1 C5 O5 15(16) . . . . ?
C3 Co1 C5 O5 116(16) . . . . ?
C9 Co1 C5 O5 -97(16) . . . . ?
Co2 Co1 C5 O5 -148(16) . . . . ?
Mo1 Co1 C5 O5 -85(16) . . . . ?
C7 Co2 C6 O6 59(25) . . . . ?
C8 Co2 C6 O6 -45(25) . . . . ?
C9 Co2 C6 O6 161(25) . . . . ?
Co1 Co2 C6 O6 -151(25) . . . . ?
Mo1 Co2 C6 O6 -169(25) . . . . ?
C6 Co2 C7 O7 -32(14) . . . . ?
C8 Co2 C7 O7 74(14) . . . . ?
C9 Co2 C7 O7 -136(14) . . . . ?
Co1 Co2 C7 O7 -135(14) . . . . ?
Mo1 Co2 C7 O7 172(100) . . . . ?
C7 Co2 C8 O8 -61(7) . . . . ?
C6 Co2 C8 O8 42(7) . . . . ?
C9 Co2 C8 O8 176(7) . . . . ?
Co1 Co2 C8 O8 134(7) . . . . ?
Mo1 Co2 C8 O8 -164(7) . . . . ?
C4 Co1 C9 C15 -78.7(5) . . . . ?
C5 Co1 C9 C15 24.3(5) . . . . ?
C3 Co1 C9 C15 152.4(4) . . . . ?
Co2 Co1 C9 C15 127.0(5) . . . . ?
Mo1 Co1 C9 C15 -147.6(5) . . . . ?
C4 Co1 C9 Co2 154.28(19) . . . . ?
C5 Co1 C9 Co2 -102.7(2) . . . . ?
C3 Co1 C9 Co2 25.4(4) . . . . ?
Mo1 Co1 C9 Co2 85.38(15) . . . . ?
C4 Co1 C9 Mo1 68.9(2) . . . . ?
C5 Co1 C9 Mo1 171.92(19) . . . . ?
C3 Co1 C9 Mo1 -60.0(3) . . . . ?
Co2 Co1 C9 Mo1 -85.38(15) . . . . ?
C7 Co2 C9 C15 46.8(4) . . . . ?
C6 Co2 C9 C15 -54.5(5) . . . . ?
C8 Co2 C9 C15 171.0(4) . . . . ?
Co1 Co2 C9 C15 -132.0(5) . . . . ?
Mo1 Co2 C9 C15 145.2(5) . . . . ?
C7 Co2 C9 Co1 178.84(18) . . . . ?
C6 Co2 C9 Co1 77.6(2) . . . . ?
C8 Co2 C9 Co1 -57.0(4) . . . . ?
Mo1 Co2 C9 Co1 -82.79(16) . . . . ?
C7 Co2 C9 Mo1 -98.4(2) . . . . ?
C6 Co2 C9 Mo1 160.3(2) . . . . ?
C8 Co2 C9 Mo1 25.8(4) . . . . ?
Co1 Co2 C9 Mo1 82.79(16) . . . . ?
C2 Mo1 C9 C15 40.9(5) . . . . ?
C1 Mo1 C9 C15 -45.2(5) . . . . ?
C12 Mo1 C9 C15 -9.6(11) . . . . ?
C11 Mo1 C9 C15 -113.9(6) . . . . ?
C13 Mo1 C9 C15 85.5(6) . . . . ?
C10 Mo1 C9 C15 -169.9(4) . . . . ?
C14 Mo1 C9 C15 140.1(5) . . . . ?
Co1 Mo1 C9 C15 143.1(6) . . . . ?
Co2 Mo1 C9 C15 -136.5(6) . . . . ?
C2 Mo1 C9 Co1 -102.2(2) . . . . ?
C1 Mo1 C9 Co1 171.6(2) . . . . ?
C12 Mo1 C9 Co1 -152.8(7) . . . . ?
C11 Mo1 C9 Co1 103.0(4) . . . . ?
C13 Mo1 C9 Co1 -57.7(4) . . . . ?
C10 Mo1 C9 Co1 47.0(3) . . . . ?
C14 Mo1 C9 Co1 -3.1(3) . . . . ?
Co2 Mo1 C9 Co1 80.32(17) . . . . ?
C2 Mo1 C9 Co2 177.5(2) . . . . ?
C1 Mo1 C9 Co2 91.3(2) . . . . ?
C12 Mo1 C9 Co2 126.9(7) . . . . ?
C11 Mo1 C9 Co2 22.7(5) . . . . ?
C13 Mo1 C9 Co2 -138.0(3) . . . . ?
C10 Mo1 C9 Co2 -33.3(3) . . . . ?
C14 Mo1 C9 Co2 -83.4(3) . . . . ?
Co1 Mo1 C9 Co2 -80.32(17) . . . . ?
C2 Mo1 C10 C14 22.0(5) . . . . ?
C1 Mo1 C10 C14 141.6(3) . . . . ?
C9 Mo1 C10 C14 -107.6(4) . . . . ?
C12 Mo1 C10 C14 78.5(3) . . . . ?
C11 Mo1 C10 C14 116.9(5) . . . . ?
C13 Mo1 C10 C14 36.9(3) . . . . ?
Co1 Mo1 C10 C14 -75.3(3) . . . . ?
Co2 Mo1 C10 C14 -130.8(3) . . . . ?
C2 Mo1 C10 C11 -94.9(4) . . . . ?
C1 Mo1 C10 C11 24.7(4) . . . . ?
C9 Mo1 C10 C11 135.4(3) . . . . ?
C12 Mo1 C10 C11 -38.4(3) . . . . ?
C13 Mo1 C10 C11 -80.0(3) . . . . ?
C14 Mo1 C10 C11 -116.9(5) . . . . ?
Co1 Mo1 C10 C11 167.8(3) . . . . ?
Co2 Mo1 C10 C11 112.3(3) . . . . ?
C14 C10 C11 C12 0.3(6) . . . . ?
Mo1 C10 C11 C12 64.3(3) . . . . ?
C14 C10 C11 Mo1 -64.1(4) . . . . ?
C2 Mo1 C11 C10 121.8(4) . . . . ?
C1 Mo1 C11 C10 -158.6(3) . . . . ?
C9 Mo1 C11 C10 -91.3(5) . . . . ?
C12 Mo1 C11 C10 115.2(5) . . . . ?
C13 Mo1 C11 C10 77.4(4) . . . . ?
C14 Mo1 C11 C10 36.3(3) . . . . ?
Co1 Mo1 C11 C10 -16.6(4) . . . . ?
Co2 Mo1 C11 C10 -74.6(3) . . . . ?
C2 Mo1 C11 C12 6.6(4) . . . . ?
C1 Mo1 C11 C12 86.2(3) . . . . ?
C9 Mo1 C11 C12 153.5(4) . . . . ?
C13 Mo1 C11 C12 -37.8(3) . . . . ?
C10 Mo1 C11 C12 -115.2(5) . . . . ?
C14 Mo1 C11 C12 -78.9(3) . . . . ?
Co1 Mo1 C11 C12 -131.8(3) . . . . ?
Co2 Mo1 C11 C12 170.2(3) . . . . ?
C10 C11 C12 C13 -0.5(6) . . . . ?
Mo1 C11 C12 C13 65.9(4) . . . . ?
C10 C11 C12 Mo1 -66.4(3) . . . . ?
C2 Mo1 C12 C13 70.4(3) . . . . ?
C1 Mo1 C12 C13 154.0(3) . . . . ?
C9 Mo1 C12 C13 118.7(7) . . . . ?
C11 Mo1 C12 C13 -114.6(5) . . . . ?
C10 Mo1 C12 C13 -77.2(3) . . . . ?
C14 Mo1 C12 C13 -36.8(3) . . . . ?
Co1 Mo1 C12 C13 -24.0(5) . . . . ?
Co2 Mo1 C12 C13 -129.9(3) . . . . ?
C2 Mo1 C12 C11 -175.0(3) . . . . ?
C1 Mo1 C12 C11 -91.4(3) . . . . ?
C9 Mo1 C12 C11 -126.7(7) . . . . ?
C13 Mo1 C12 C11 114.6(5) . . . . ?
C10 Mo1 C12 C11 37.4(3) . . . . ?
C14 Mo1 C12 C11 77.7(3) . . . . ?
Co1 Mo1 C12 C11 90.6(4) . . . . ?
Co2 Mo1 C12 C11 -15.4(4) . . . . ?
C11 C12 C13 C14 0.5(6) . . . . ?
Mo1 C12 C13 C14 65.8(4) . . . . ?
C11 C12 C13 Mo1 -65.3(4) . . . . ?
C2 Mo1 C13 C12 -109.4(3) . . . . ?
C1 Mo1 C13 C12 -29.3(4) . . . . ?
C9 Mo1 C13 C12 -152.1(4) . . . . ?
C11 Mo1 C13 C12 38.7(3) . . . . ?
C10 Mo1 C13 C12 80.1(3) . . . . ?
C14 Mo1 C13 C12 116.5(5) . . . . ?
Co1 Mo1 C13 C12 166.0(3) . . . . ?
Co2 Mo1 C13 C12 105.8(4) . . . . ?
C2 Mo1 C13 C14 134.1(3) . . . . ?
C1 Mo1 C13 C14 -145.7(3) . . . . ?
C9 Mo1 C13 C14 91.4(4) . . . . ?
C12 Mo1 C13 C14 -116.5(5) . . . . ?
C11 Mo1 C13 C14 -77.8(3) . . . . ?
C10 Mo1 C13 C14 -36.3(3) . . . . ?
Co1 Mo1 C13 C14 49.6(3) . . . . ?
Co2 Mo1 C13 C14 -10.7(5) . . . . ?
C11 C10 C14 C13 0.1(6) . . . . ?
Mo1 C10 C14 C13 -62.1(4) . . . . ?
C11 C10 C14 Mo1 62.2(4) . . . . ?
C12 C13 C14 C10 -0.4(6) . . . . ?
Mo1 C13 C14 C10 63.3(4) . . . . ?
C12 C13 C14 Mo1 -63.7(4) . . . . ?
C2 Mo1 C14 C10 -165.4(3) . . . . ?
C1 Mo1 C14 C10 -61.9(5) . . . . ?
C9 Mo1 C14 C10 109.5(3) . . . . ?
C12 Mo1 C14 C10 -79.7(3) . . . . ?
C11 Mo1 C14 C10 -37.1(3) . . . . ?
C13 Mo1 C14 C10 -116.9(4) . . . . ?
Co1 Mo1 C14 C10 107.3(3) . . . . ?
Co2 Mo1 C14 C10 57.3(3) . . . . ?
C2 Mo1 C14 C13 -48.5(3) . . . . ?
C1 Mo1 C14 C13 55.1(4) . . . . ?
C9 Mo1 C14 C13 -133.5(3) . . . . ?
C12 Mo1 C14 C13 37.3(3) . . . . ?
C11 Mo1 C14 C13 79.9(3) . . . . ?
C10 Mo1 C14 C13 116.9(4) . . . . ?
Co1 Mo1 C14 C13 -135.8(3) . . . . ?
Co2 Mo1 C14 C13 174.2(3) . . . . ?
